data_7701890
loop_
_publ_author_name
'Abernethy, Robyn J.'
'Foreman, Mark R St-J'
'Hill, Anthony F.'
'Smith, Matthew K.'
'Willis, Anthony C.'

_publ_section_title
;
 Relative hemilabilities of H<sub>2</sub>B(az)<sub>2</sub> (az =
 pyrazolyl, dimethylpyrazolyl, methimazolyl) chelates in the complexes
 [M(\h-C<sub>3</sub>H<sub>5</sub>)(CO)<sub>2</sub>{H<sub>2</sub>B(az)<sub>2</sub>}]
 (M = Mo, W).
;
_journal_issue 3
_journal_name_full 'Dalton transactions (Cambridge, England : 2003)'
_journal_page_first 781
_journal_page_last 796
_journal_paper_doi 10.1039/c9dt03744f
_journal_volume 49
_journal_year 2020
_chemical_formula_sum 'C19 H24 B Mo N4 O2 P'
_chemical_formula_weight 478.14
_space_group_IT_number 14
_space_group_name_Hall '-P 2yn'
_space_group_name_H-M_alt 'P 1 21/n 1'
_symmetry_cell_setting monoclinic
_symmetry_space_group_name_H-M 'P 1 21/n 1'
_atom_sites_solution_hydrogens geom
_atom_sites_solution_primary direct
_atom_sites_solution_secondary difmap
_audit_creation_method SHELXL-97
_audit_update_record
;
2019-09-18 deposited with the CCDC.	2019-11-12 downloaded from the CCDC.
;
_cell_angle_alpha 90.00
_cell_angle_beta 91.46(3)
_cell_angle_gamma 90.00
_cell_formula_units_Z 4
_cell_length_a 15.393(3)
_cell_length_b 8.7520(18)
_cell_length_c 15.767(3)
_cell_measurement_reflns_used 20824
_cell_measurement_temperature 200(2)
_cell_measurement_theta_max 27.50
_cell_measurement_theta_min 2.66
_cell_volume 2123.4(7)
_computing_cell_refinement DENZO-SMN
_computing_data_collection 'Nonius Collect'
_computing_data_reduction 'X -Seed'
_computing_molecular_graphics 'X-Seed / POV-Ray'
_computing_publication_material 'Microsoft Office 2000'
_computing_structure_refinement 'SHELXL-97 (Sheldrick, 1997)'
_computing_structure_solution 'SHELXS-97 (Sheldrick, 1990)'
_diffrn_ambient_temperature 200(2)
_diffrn_measured_fraction_theta_full 0.997
_diffrn_measured_fraction_theta_max 0.997
_diffrn_measurement_device_type 'Nonius Kappa CCD'
_diffrn_measurement_method 'psi and omega scans'
_diffrn_radiation_monochromator graphite
_diffrn_radiation_source 'fine-focus sealed tube'
_diffrn_radiation_type MoK\a
_diffrn_radiation_wavelength 0.71073
_diffrn_reflns_av_R_equivalents 0.0458
_diffrn_reflns_av_sigmaI/netI 0.0273
_diffrn_reflns_limit_h_max 18
_diffrn_reflns_limit_h_min -19
_diffrn_reflns_limit_k_max 10
_diffrn_reflns_limit_k_min -11
_diffrn_reflns_limit_l_max 20
_diffrn_reflns_limit_l_min -20
_diffrn_reflns_number 40299
_diffrn_reflns_theta_full 27.50
_diffrn_reflns_theta_max 27.50
_diffrn_reflns_theta_min 2.66
_diffrn_standards_decay_% 0
_diffrn_standards_interval_count 0
_diffrn_standards_interval_time 0
_diffrn_standards_number 0
_exptl_absorpt_coefficient_mu 0.715
_exptl_absorpt_correction_T_max 0.864
_exptl_absorpt_correction_T_min 0.769
_exptl_absorpt_correction_type integration
_exptl_absorpt_process_details
;
Gaussian integration (Coppens, 1970)
;
_exptl_crystal_colour Yellow
_exptl_crystal_density_diffrn 1.496
_exptl_crystal_density_method 'not measured'
_exptl_crystal_description prism
_exptl_crystal_F_000 976
_exptl_crystal_size_max 0.47
_exptl_crystal_size_mid 0.32
_exptl_crystal_size_min 0.28
_refine_diff_density_max 0.367
_refine_diff_density_min -0.577
_refine_diff_density_rms 0.065
_refine_ls_extinction_method none
_refine_ls_goodness_of_fit_ref 1.024
_refine_ls_hydrogen_treatment mixed
_refine_ls_matrix_type full
_refine_ls_number_parameters 283
_refine_ls_number_reflns 4871
_refine_ls_number_restraints 0
_refine_ls_restrained_S_all 1.024
_refine_ls_R_factor_all 0.0359
_refine_ls_R_factor_gt 0.0265
_refine_ls_shift/su_max 0.004
_refine_ls_shift/su_mean 0.000
_refine_ls_structure_factor_coef Fsqd
_refine_ls_weighting_details 'calc w=1/[\s^2^(Fo^2^)+(0.0392P)^2^+0.5268P] where P=(Fo^2^+2Fc^2^)/3'
_refine_ls_weighting_scheme calc
_refine_ls_wR_factor_gt 0.0631
_refine_ls_wR_factor_ref 0.0672
_reflns_number_gt 4163
_reflns_number_total 4871
_reflns_threshold_expression >2sigma(I)
_cod_data_source_file c9dt03744f1.cif
_cod_data_source_block Compound_6
_cod_depositor_comments 'Adding full bibliography for 7701888--7701892.cif.'
_cod_original_sg_symbol_H-M P21/n
_cod_database_code 7701890

loop_
_symmetry_equiv_pos_as_xyz
'x, y, z'
'-x+1/2, y+1/2, -z+1/2'
'-x, -y, -z'
'x-1/2, -y-1/2, z-1/2'

loop_
_atom_site_label
_atom_site_type_symbol
_atom_site_fract_x
_atom_site_fract_y
_atom_site_fract_z
_atom_site_U_iso_or_equiv
_atom_site_adp_type
_atom_site_occupancy
_atom_site_symmetry_multiplicity
_atom_site_calc_flag
_atom_site_refinement_flags
H1B H 1.2137(14) 0.270(3) 0.7259(14) 0.039(6) Uiso 1 1 d .
H1A H 1.2393(14) 0.448(3) 0.7843(14) 0.046(6) Uiso 1 1 d .
C114 C 1.06763(13) 0.6080(2) 0.60600(12) 0.0347(4) Uani 1 1 d .
H114 H 1.0602 0.6896 0.5687 0.042 Uiso 1 1 calc R
C115 C 1.13406(13) 0.5856(2) 0.66524(13) 0.0340(4) Uani 1 1 d .
H115 H 1.1806 0.6515 0.6751 0.041 Uiso 1 1 calc R
C613 C 1.04001(17) -0.0600(2) 0.72304(16) 0.0426(5) Uani 1 1 d .
B1 B 1.18917(14) 0.3673(3) 0.76223(15) 0.0327(5) Uani 1 1 d .
C214 C 1.13797(15) 0.1967(3) 0.97017(13) 0.0416(5) Uani 1 1 d .
H214 H 1.1482 0.1728 1.0270 0.050 Uiso 1 1 calc R
C511 C 0.84778(13) 0.5356(2) 0.75490(13) 0.0373(5) Uani 1 1 d .
H51A H 0.8052 0.4827 0.7205 0.056 Uiso 1 1 calc R
H51B H 0.8860 0.5914 0.7191 0.056 Uiso 1 1 calc R
H51C H 0.8192 0.6053 0.7920 0.056 Uiso 1 1 calc R
C612 C 1.06970(14) 0.0373(2) 0.65995(13) 0.0362(5) Uani 1 1 d .
C411 C 0.98412(13) 0.5242(2) 0.87645(14) 0.0381(5) Uani 1 1 d .
H41A H 0.9512 0.5980 0.9072 0.057 Uiso 1 1 calc R
H41B H 1.0210 0.5760 0.8376 0.057 Uiso 1 1 calc R
H41C H 1.0191 0.4650 0.9156 0.057 Uiso 1 1 calc R
C611 C 1.00755(15) 0.0845(3) 0.59909(13) 0.0382(5) Uani 1 1 d .
C71 C 0.87544(13) 0.1987(2) 0.65746(13) 0.0315(4) Uani 1 1 d .
C81 C 0.90656(13) 0.0360(2) 0.79021(12) 0.0313(4) Uani 1 1 d .
C213 C 1.07411(14) 0.1390(2) 0.91637(12) 0.0360(4) Uani 1 1 d .
H213 H 1.0329 0.0674 0.9320 0.043 Uiso 1 1 calc R
C113 C 1.01465(12) 0.4817(2) 0.61472(11) 0.0289(4) Uani 1 1 d .
H113 H 0.9639 0.4643 0.5829 0.035 Uiso 1 1 calc R
C215 C 1.18312(14) 0.2973(2) 0.92114(13) 0.0377(5) Uani 1 1 d .
H215 H 1.2306 0.3553 0.9396 0.045 Uiso 1 1 calc R
N112 N 1.04611(9) 0.38784(17) 0.67501(9) 0.0239(3) Uani 1 1 d .
O71 O 0.81345(10) 0.20540(19) 0.61508(11) 0.0487(4) Uani 1 1 d .
O81 O 0.86199(10) -0.05128(18) 0.82254(9) 0.0467(4) Uani 1 1 d .
N111 N 1.12078(9) 0.45388(18) 0.70617(9) 0.0270(3) Uani 1 1 d .
N211 N 1.14790(10) 0.29871(18) 0.84219(10) 0.0287(3) Uani 1 1 d .
C313 C 0.68983(14) 0.2625(3) 0.93640(14) 0.0423(5) Uani 1 1 d .
H313 H 0.6311 0.2524 0.9222 0.051 Uiso 1 1 calc R
C314 C 0.71966(15) 0.2219(3) 1.01645(15) 0.0440(5) Uani 1 1 d .
H314 H 0.6813 0.1854 1.0563 0.053 Uiso 1 1 calc R
C315 C 0.80696(17) 0.2359(3) 1.03682(14) 0.0503(6) Uani 1 1 d .
H315 H 0.8277 0.2079 1.0905 0.060 Uiso 1 1 calc R
C316 C 0.86379(14) 0.2911(3) 0.97775(13) 0.0411(5) Uani 1 1 d .
H316 H 0.9225 0.3003 0.9922 0.049 Uiso 1 1 calc R
C311 C 0.83436(12) 0.3332(2) 0.89694(12) 0.0278(4) Uani 1 1 d .
C312 C 0.74644(13) 0.3183(2) 0.87694(13) 0.0350(5) Uani 1 1 d .
H312 H 0.7254 0.3459 0.8233 0.042 Uiso 1 1 calc R
N212 N 1.07925(10) 0.19991(17) 0.83819(10) 0.0279(3) Uani 1 1 d .
P1 P 0.91026(3) 0.39823(5) 0.81770(3) 0.02543(11) Uani 1 1 d .
Mo1 Mo 0.979378(9) 0.184268(16) 0.732075(9) 0.02163(6) Uani 1 1 d .
H1 H 1.1284(14) 0.080(2) 0.6620(13) 0.037(6) Uiso 1 1 d .
H2 H 0.9618(15) 0.021(3) 0.5832(14) 0.047(6) Uiso 1 1 d .
H3 H 1.0242(15) 0.157(3) 0.5577(15) 0.041(6) Uiso 1 1 d .
H4 H 0.9997(17) -0.135(3) 0.7088(17) 0.054(7) Uiso 1 1 d .
H5 H 1.0740(17) -0.084(3) 0.7688(17) 0.058(8) Uiso 1 1 d .

loop_
_atom_site_aniso_label
_atom_site_aniso_U_11
_atom_site_aniso_U_22
_atom_site_aniso_U_33
_atom_site_aniso_U_23
_atom_site_aniso_U_13
_atom_site_aniso_U_12
C114 0.0433(12) 0.0298(10) 0.0312(10) 0.0057(8) 0.0026(9) 0.0002(9)
C115 0.0362(11) 0.0293(10) 0.0368(11) -0.0001(8) 0.0044(8) -0.0081(8)
C613 0.0547(14) 0.0260(11) 0.0469(13) -0.0070(10) -0.0029(11) 0.0104(10)
B1 0.0211(10) 0.0424(13) 0.0346(12) 0.0022(10) -0.0013(9) -0.0008(9)
C214 0.0443(13) 0.0561(14) 0.0241(10) 0.0014(9) -0.0068(9) 0.0119(10)
C511 0.0369(11) 0.0364(11) 0.0391(11) 0.0065(9) 0.0097(9) 0.0090(9)
C612 0.0353(11) 0.0322(11) 0.0414(11) -0.0138(9) 0.0087(9) 0.0045(9)
C411 0.0324(10) 0.0381(11) 0.0441(12) -0.0160(9) 0.0062(9) -0.0040(9)
C611 0.0483(13) 0.0398(12) 0.0268(10) -0.0115(9) 0.0100(9) -0.0081(10)
C71 0.0326(11) 0.0318(11) 0.0303(10) 0.0003(8) 0.0029(8) -0.0054(8)
C81 0.0340(10) 0.0327(10) 0.0270(9) -0.0014(8) -0.0006(8) -0.0019(8)
C213 0.0424(12) 0.0387(11) 0.0271(10) 0.0064(8) 0.0020(8) 0.0044(9)
C113 0.0310(10) 0.0332(10) 0.0226(9) 0.0009(7) 0.0004(7) 0.0017(8)
C215 0.0325(11) 0.0495(13) 0.0308(10) -0.0076(9) -0.0094(8) 0.0088(9)
N112 0.0220(7) 0.0256(8) 0.0240(7) -0.0007(6) 0.0007(6) -0.0024(6)
O71 0.0361(9) 0.0594(10) 0.0496(9) 0.0023(8) -0.0166(7) -0.0067(7)
O81 0.0512(9) 0.0459(9) 0.0432(9) 0.0100(7) 0.0048(7) -0.0193(8)
N111 0.0230(8) 0.0306(8) 0.0273(8) -0.0018(6) 0.0015(6) -0.0042(6)
N211 0.0238(8) 0.0362(9) 0.0261(8) -0.0032(6) -0.0026(6) 0.0037(6)
C313 0.0319(11) 0.0476(13) 0.0479(13) 0.0000(10) 0.0085(9) -0.0049(10)
C314 0.0467(13) 0.0461(12) 0.0401(12) 0.0037(10) 0.0199(10) 0.0006(10)
C315 0.0547(15) 0.0660(16) 0.0305(11) 0.0103(11) 0.0063(10) 0.0040(12)
C316 0.0327(11) 0.0592(14) 0.0313(11) 0.0030(10) 0.0007(9) 0.0028(10)
C311 0.0283(10) 0.0296(10) 0.0257(9) -0.0048(7) 0.0059(7) 0.0017(7)
C312 0.0310(10) 0.0429(12) 0.0312(10) 0.0009(8) 0.0026(8) -0.0021(8)
N212 0.0288(8) 0.0297(8) 0.0249(8) 0.0011(6) -0.0010(6) 0.0031(6)
P1 0.0241(2) 0.0277(3) 0.0247(2) -0.00299(18) 0.00431(18) 0.00090(18)
Mo1 0.02261(9) 0.02261(10) 0.01973(9) -0.00163(5) 0.00163(6) -0.00090(6)

loop_
_atom_type_symbol
_atom_type_description
_atom_type_scat_dispersion_real
_atom_type_scat_dispersion_imag
_atom_type_scat_source
C C 0.0033 0.0016 'International Tables Vol C Tables 4.2.6.8 and 6.1.1.4'
H H 0.0000 0.0000 'International Tables Vol C Tables 4.2.6.8 and 6.1.1.4'
B B 0.0013 0.0007 'International Tables Vol C Tables 4.2.6.8 and 6.1.1.4'
N N 0.0061 0.0033 'International Tables Vol C Tables 4.2.6.8 and 6.1.1.4'
O O 0.0106 0.0060 'International Tables Vol C Tables 4.2.6.8 and 6.1.1.4'
P P 0.1023 0.0942 'International Tables Vol C Tables 4.2.6.8 and 6.1.1.4'
Mo Mo -1.6832 0.6857 'International Tables Vol C Tables 4.2.6.8 and 6.1.1.4'

loop_
_exptl_crystal_face_index_h
_exptl_crystal_face_index_k
_exptl_crystal_face_index_l
_exptl_crystal_face_perp_dist
1 0 0 0.130
0 1 0 0.220
0 -1 0 0.250
0 0 1 0.150
-1 0 0 0.187
0 0 -1 0.133
0 -1 -16 0.133
-1 -1 0 0.210
-1 0 1 0.165
-1 0 -1 0.157
1 0 -1 0.105
-2 1 0 0.231
-3 -1 12 0.122
-18 1 0 0.176

loop_
_geom_angle_atom_site_label_1
_geom_angle_atom_site_label_2
_geom_angle_atom_site_label_3
_geom_angle
C115 C114 C113 104.34(17)
N111 C115 C114 109.18(17)
C612 C613 Mo1 67.93(12)
N211 B1 N111 111.49(15)
C215 C214 C213 104.59(18)
C613 C612 C611 116.0(2)
C613 C612 Mo1 76.59(12)
C611 C612 Mo1 75.80(12)
C612 C611 Mo1 68.43(11)
O71 C71 Mo1 178.43(18)
O81 C81 Mo1 178.06(17)
N212 C213 C214 111.1(2)
N112 C113 C114 110.97(17)
N211 C215 C214 109.22(19)
C113 N112 N111 106.36(15)
C113 N112 Mo1 127.47(12)
N111 N112 Mo1 125.32(11)
C115 N111 N112 109.15(15)
C115 N111 B1 125.74(16)
N112 N111 B1 123.32(16)
C215 N211 N212 109.27(17)
C215 N211 B1 126.41(17)
N212 N211 B1 122.77(15)
C314 C313 C312 120.7(2)
C315 C314 C313 119.3(2)
C314 C315 C316 120.3(2)
C315 C316 C311 120.9(2)
C312 C311 C316 118.43(18)
C312 C311 P1 120.79(15)
C316 C311 P1 120.72(15)
C313 C312 C311 120.4(2)
C213 N212 N211 105.77(16)
C213 N212 Mo1 127.02(14)
N211 N212 Mo1 125.93(11)
C511 P1 C411 101.05(11)
C511 P1 C311 103.91(9)
C411 P1 C311 104.08(9)
C511 P1 Mo1 114.74(7)
C411 P1 Mo1 116.71(7)
C311 P1 Mo1 114.57(6)
C81 Mo1 C71 81.72(8)
C81 Mo1 C612 103.20(9)
C71 Mo1 C612 103.93(8)
C81 Mo1 N212 94.63(7)
C71 Mo1 N212 166.55(7)
C612 Mo1 N212 89.50(7)
C81 Mo1 N112 169.26(7)
C71 Mo1 N112 94.73(7)
C612 Mo1 N112 87.48(7)
N212 Mo1 N112 86.50(5)
C81 Mo1 C611 107.21(8)
C71 Mo1 C611 69.62(9)
C612 Mo1 C611 35.77(8)
N212 Mo1 C611 123.72(7)
N112 Mo1 C611 80.75(7)
C81 Mo1 C613 69.92(9)
C71 Mo1 C613 110.03(9)
C612 Mo1 C613 35.48(8)
N212 Mo1 C613 80.47(8)
N112 Mo1 C613 120.75(8)
C611 Mo1 C613 61.14(9)
C81 Mo1 P1 89.28(6)
C71 Mo1 P1 85.73(6)
C612 Mo1 P1 165.08(6)
N212 Mo1 P1 81.27(4)
N112 Mo1 P1 80.33(4)
C611 Mo1 P1 147.35(6)
C613 Mo1 P1 150.93(6)
B1 H1A H1B 32.7(10)

loop_
_geom_bond_atom_site_label_1
_geom_bond_atom_site_label_2
_geom_bond_distance
C114 C115 1.381(3)
C114 C113 1.383(3)
C115 N111 1.339(2)
C613 C612 1.395(3)
C613 Mo1 2.338(2)
B1 N211 1.547(3)
B1 N111 1.554(3)
C214 C215 1.372(3)
C214 C213 1.378(3)
C511 P1 1.817(2)
C612 C611 1.400(3)
C612 Mo1 2.2276(19)
C411 P1 1.820(2)
C611 Mo1 2.322(2)
C71 O71 1.152(3)
C71 Mo1 1.966(2)
C81 O81 1.154(2)
C81 Mo1 1.958(2)
C213 N212 1.347(2)
C113 N112 1.338(2)
C215 N211 1.345(2)
N112 N111 1.367(2)
N112 Mo1 2.2553(15)
N211 N212 1.366(2)
C313 C314 1.379(3)
C313 C312 1.385(3)
C314 C315 1.379(4)
C315 C316 1.381(3)
C316 C311 1.391(3)
C311 C312 1.388(3)
C311 P1 1.8232(19)
N212 Mo1 2.2473(17)
P1 Mo1 2.5563(7)
B1 H1A 1.10(2)
B1 H1B 1.10(2)
